data_4002956
loop_
_publ_author_name
'Wang, Kunlin'
'Mishra, Manish Kumar'
'Sun, Changquan Calvin'

_publ_section_title
;
 Exceptionally Elastic Single-Component Pharmaceutical Crystals
;
_journal_issue 5
_journal_name_full 'Chemistry of Materials'
_journal_page_first 1794
_journal_paper_doi 10.1021/acs.chemmater.9b00040
_journal_volume 31
_journal_year 2019
_chemical_formula_moiety 'C17 H14 F3 N3 O2 S'
_chemical_formula_sum 'C17 H14 F3 N3 O2 S'
_chemical_formula_weight 381.37
_chemical_melting_point 435.15
_chemical_name_common Celecixib
_chemical_name_systematic 4-[5-(4-methylphenyl)-3-(trifluoromethyl)pyrazol-1-yl]benzenesulfonamide
_space_group_crystal_system triclinic
_space_group_IT_number 2
_space_group_name_Hall '-P 1'
_space_group_name_H-M_alt 'P -1'
_symmetry_space_group_name_Hall '-P 1'
_symmetry_space_group_name_H-M 'P -1'
_atom_sites_solution_hydrogens mixed
_audit_creation_method SHELXL-2014/7
_cell_angle_alpha 89.874(4)
_cell_angle_beta 85.867(3)
_cell_angle_gamma 80.530(4)
_cell_formula_units_Z 2
_cell_length_a 5.0627(5)
_cell_length_b 10.0139(11)
_cell_length_c 16.3981(17)
_cell_measurement_reflns_used 5244
_cell_measurement_temperature 100(2)
_cell_measurement_theta_max 27.57
_cell_measurement_theta_min 2.4
_cell_volume 817.84(15)
_computing_cell_refinement 'SAINT, Bruker'
_computing_data_collection 'SMART, Bruker'
_computing_data_reduction 'SAINT, Bruker'
_computing_molecular_graphics 'SHELXTL, Bruker'
_computing_structure_refinement 'SHELXL-2014/7 (Sheldrick, 2014)'
_diffrn_ambient_temperature 100(2)
_diffrn_measured_fraction_theta_full 0.998
_diffrn_measured_fraction_theta_max 0.994
_diffrn_measurement_device_type 'Bruker SMART Platform CCD'
_diffrn_measurement_method 'area detector, omega scans per phi'
_diffrn_radiation_type MoK\a
_diffrn_radiation_wavelength 0.71073
_diffrn_reflns_av_R_equivalents 0.0434
_diffrn_reflns_av_unetI/netI 0.0448
_diffrn_reflns_Laue_measured_fraction_full 0.998
_diffrn_reflns_Laue_measured_fraction_max 0.994
_diffrn_reflns_limit_h_max 6
_diffrn_reflns_limit_h_min -6
_diffrn_reflns_limit_k_max 12
_diffrn_reflns_limit_k_min -13
_diffrn_reflns_limit_l_max 21
_diffrn_reflns_limit_l_min -21
_diffrn_reflns_number 13299
_diffrn_reflns_point_group_measured_fraction_full 0.998
_diffrn_reflns_point_group_measured_fraction_max 0.994
_diffrn_reflns_theta_full 25.242
_diffrn_reflns_theta_max 27.571
_diffrn_reflns_theta_min 2.398
_diffrn_source fine
_exptl_absorpt_coefficient_mu 0.248
_exptl_absorpt_correction_type multi-scan
_exptl_absorpt_process_details 'SADABS, R. Blessing 1995'
_exptl_crystal_colour colorless
_exptl_crystal_density_diffrn 1.549
_exptl_crystal_description needle
_exptl_crystal_F_000 392
_exptl_crystal_size_max 0.412
_exptl_crystal_size_mid 0.070
_exptl_crystal_size_min 0.050
_exptl_transmission_factor_max 0.7456
_exptl_transmission_factor_min 0.6953
_refine_diff_density_max 0.342
_refine_diff_density_min -0.412
_refine_diff_density_rms 0.063
_refine_ls_extinction_method none
_refine_ls_goodness_of_fit_ref 1.100
_refine_ls_hydrogen_treatment mixed
_refine_ls_matrix_type full
_refine_ls_number_parameters 280
_refine_ls_number_reflns 3755
_refine_ls_number_restraints 0
_refine_ls_restrained_S_all 1.100
_refine_ls_R_factor_all 0.0588
_refine_ls_R_factor_gt 0.0409
_refine_ls_shift/su_max 0.000
_refine_ls_shift/su_mean 0.000
_refine_ls_structure_factor_coef Fsqd
_refine_ls_weighting_details 'w=1/[\s^2^(Fo^2^)+(0.0204P)^2^+0.7700P] where P=(Fo^2^+2Fc^2^)/3'
_refine_ls_weighting_scheme calc
_refine_ls_wR_factor_gt 0.0834
_refine_ls_wR_factor_ref 0.0911
_reflns_Friedel_coverage 0.000
_reflns_number_gt 3006
_reflns_number_total 3755
_reflns_threshold_expression 'I > 2\s(I)'
_cod_data_source_file cm9b00040_si_001.cif
_cod_data_source_block CEL_III_a
_cod_depositor_comments
;
The following automatic conversions were performed:

'_chemical_melting_point' value '162C' was changed to '435.15' - it
was converted from degrees Celsius(C) to Kelvins(K).

Automatic conversion script
Id: cif_fix_values 4973 2017-02-22 13:04:09Z antanas 
;
_cod_database_code 4002956
_shelx_shelxl_version_number 2014/7
_shelx_space_group_comment
;
The symmetry employed for this shelxl refinement is uniquely defined
by the following loop, which should always be used as a source of
symmetry information in preference to the above space-group names.
They are only intended as comments.
;
_shelx_estimated_absorpt_t_min 0.905
_shelx_estimated_absorpt_t_max 0.988

loop_
_space_group_symop_operation_xyz
'x, y, z'
'-x, -y, -z'

loop_
_atom_site_label
_atom_site_type_symbol
_atom_site_fract_x
_atom_site_fract_y
_atom_site_fract_z
_atom_site_U_iso_or_equiv
_atom_site_adp_type
_atom_site_occupancy
_atom_site_site_symmetry_order
_atom_site_calc_flag
_atom_site_refinement_flags_posn
_atom_site_refinement_flags_adp
S1 S 0.87870(9) 0.17233(5) 0.40778(3) 0.01405(12) Uani 1 1 d . .
O1 O 0.8551(3) 0.03182(14) 0.40810(9) 0.0194(3) Uani 1 1 d . .
F1 F -0.2437(2) 0.63874(13) 0.79516(8) 0.0256(3) Uani 1 1 d . .
N1 N 0.2377(3) 0.49018(16) 0.74096(10) 0.0146(3) Uani 1 1 d . .
C1 C -0.0527(4) 0.6185(2) 0.84819(12) 0.0170(4) Uani 1 1 d . .
N2 N 0.4535(3) 0.38910(16) 0.73766(10) 0.0133(3) Uani 1 1 d . .
O2 O 1.1368(3) 0.21248(16) 0.39083(9) 0.0217(3) Uani 1 1 d . .
F2 F -0.1715(3) 0.58826(13) 0.92028(8) 0.0269(3) Uani 1 1 d . .
C2 C 0.1724(4) 0.50987(19) 0.82070(12) 0.0145(4) Uani 1 1 d . .
N3 N 0.6885(4) 0.24486(18) 0.34113(10) 0.0159(4) Uani 1 1 d . .
H3A H 0.526(5) 0.232(2) 0.3472(15) 0.025(7) Uiso 1 1 d . .
H3 H 0.331(5) 0.417(2) 0.9264(15) 0.020(6) Uiso 1 1 d . .
C3 C 0.3414(4) 0.4240(2) 0.86843(12) 0.0159(4) Uani 1 1 d . .
F3 F 0.0268(3) 0.73742(12) 0.85907(9) 0.0291(3) Uani 1 1 d . .
C4 C 0.5233(4) 0.34554(19) 0.81364(12) 0.0141(4) Uani 1 1 d . .
H4B H 0.717(5) 0.329(3) 0.3302(15) 0.030(7) Uiso 1 1 d . .
C5 C 0.7515(4) 0.24048(19) 0.83120(12) 0.0141(4) Uani 1 1 d . .
C6 C 0.8836(4) 0.1441(2) 0.77494(13) 0.0184(4) Uani 1 1 d . .
H6 H 0.833(5) 0.141(2) 0.7212(15) 0.021(6) Uiso 1 1 d . .
C7 C 1.0995(4) 0.0491(2) 0.79631(13) 0.0179(4) Uani 1 1 d . .
H7 H 1.188(4) -0.018(2) 0.7558(14) 0.018(6) Uiso 1 1 d . .
C8 C 1.1904(4) 0.0465(2) 0.87435(12) 0.0160(4) Uani 1 1 d . .
C9 C 1.0550(4) 0.1416(2) 0.93104(13) 0.0179(4) Uani 1 1 d . .
H9 H 1.118(4) 0.143(2) 0.9858(14) 0.017(6) Uiso 1 1 d . .
C10 C 0.8417(4) 0.2371(2) 0.91050(13) 0.0176(4) Uani 1 1 d . .
H10 H 0.756(4) 0.308(2) 0.9524(14) 0.018(6) Uiso 1 1 d . .
C11 C 1.4290(4) -0.0552(2) 0.89545(13) 0.0193(4) Uani 1 1 d . .
H11A H 1.5836 -0.0091 0.9005 0.029 Uiso 1 1 calc R U
H11B H 1.4719 -0.1243 0.8522 0.029 Uiso 1 1 calc R U
H11C H 1.3867 -0.0982 0.9474 0.029 Uiso 1 1 calc R U
C12 C 0.5582(4) 0.33864(19) 0.65757(12) 0.0138(4) Uani 1 1 d . .
C13 C 0.4469(4) 0.2361(2) 0.62362(12) 0.0152(4) Uani 1 1 d . .
H13 H 0.308(5) 0.201(2) 0.6547(14) 0.017(6) Uiso 1 1 d . .
C14 C 0.5454(4) 0.1850(2) 0.54699(12) 0.0162(4) Uani 1 1 d . .
H14 H 0.469(4) 0.113(2) 0.5237(14) 0.018(6) Uiso 1 1 d . .
C15 C 0.7522(4) 0.23950(19) 0.50577(12) 0.0136(4) Uani 1 1 d . .
C17 C 0.7619(4) 0.3944(2) 0.61643(13) 0.0169(4) Uani 1 1 d . .
H17 H 0.833(5) 0.463(2) 0.6431(14) 0.021(6) Uiso 1 1 d . .
C16 C 0.8603(4) 0.3436(2) 0.53941(13) 0.0170(4) Uani 1 1 d . .
H16 H 1.000(5) 0.377(2) 0.5092(14) 0.022(6) Uiso 1 1 d . .

loop_
_atom_site_aniso_label
_atom_site_aniso_U_11
_atom_site_aniso_U_22
_atom_site_aniso_U_33
_atom_site_aniso_U_23
_atom_site_aniso_U_13
_atom_site_aniso_U_12
S1 0.0129(2) 0.0163(2) 0.0124(2) -0.00108(18) 0.00053(17) -0.00162(18)
O1 0.0266(8) 0.0137(7) 0.0168(7) -0.0009(6) 0.0010(6) -0.0009(6)
F1 0.0213(6) 0.0281(7) 0.0247(7) -0.0035(5) -0.0058(5) 0.0053(5)
N1 0.0149(8) 0.0110(8) 0.0170(8) 0.0003(6) -0.0012(7) 0.0001(6)
C1 0.0192(10) 0.0157(10) 0.0161(10) -0.0005(8) 0.0000(8) -0.0029(8)
N2 0.0154(8) 0.0123(8) 0.0111(8) 0.0002(6) -0.0005(6) 0.0008(6)
O2 0.0129(7) 0.0324(9) 0.0201(8) -0.0044(7) 0.0023(6) -0.0060(6)
F2 0.0274(7) 0.0291(7) 0.0199(6) 0.0014(5) 0.0089(5) 0.0030(6)
C2 0.0154(9) 0.0131(9) 0.0149(10) -0.0001(8) 0.0008(8) -0.0025(8)
N3 0.0145(9) 0.0180(9) 0.0154(9) 0.0033(7) -0.0014(7) -0.0028(7)
C3 0.0193(10) 0.0159(10) 0.0124(10) 0.0014(8) 0.0000(8) -0.0027(8)
F3 0.0268(7) 0.0151(6) 0.0441(8) -0.0089(6) 0.0043(6) -0.0029(5)
C4 0.0167(9) 0.0134(9) 0.0125(9) 0.0010(7) 0.0001(8) -0.0034(8)
C5 0.0158(9) 0.0137(9) 0.0129(9) 0.0019(7) -0.0002(7) -0.0023(8)
C6 0.0230(11) 0.0177(10) 0.0139(10) 0.0006(8) -0.0013(8) -0.0016(8)
C7 0.0197(10) 0.0163(10) 0.0163(10) -0.0017(8) 0.0009(8) 0.0006(8)
C8 0.0163(9) 0.0137(10) 0.0184(10) 0.0022(8) -0.0013(8) -0.0040(8)
C9 0.0216(10) 0.0175(10) 0.0150(10) 0.0000(8) -0.0047(8) -0.0031(8)
C10 0.0206(10) 0.0146(10) 0.0169(10) -0.0002(8) -0.0005(8) -0.0010(8)
C11 0.0182(10) 0.0173(10) 0.0216(11) 0.0008(8) -0.0027(8) 0.0001(8)
C12 0.0159(9) 0.0130(9) 0.0111(9) 0.0000(7) -0.0010(7) 0.0017(7)
C13 0.0154(9) 0.0160(10) 0.0139(10) 0.0015(8) 0.0016(8) -0.0029(8)
C14 0.0177(10) 0.0153(10) 0.0163(10) 0.0001(8) -0.0023(8) -0.0042(8)
C15 0.0136(9) 0.0148(9) 0.0116(9) 0.0008(7) -0.0016(7) 0.0008(7)
C17 0.0198(10) 0.0155(10) 0.0162(10) -0.0012(8) -0.0015(8) -0.0049(8)
C16 0.0163(10) 0.0176(10) 0.0178(10) 0.0004(8) 0.0013(8) -0.0058(8)

loop_
_atom_type_symbol
_atom_type_description
_atom_type_scat_dispersion_real
_atom_type_scat_dispersion_imag
_atom_type_scat_source
C C 0.0033 0.0016 'International Tables Vol C Tables 4.2.6.8 and 6.1.1.4'
H H 0.0000 0.0000 'International Tables Vol C Tables 4.2.6.8 and 6.1.1.4'
F F 0.0171 0.0103 'International Tables Vol C Tables 4.2.6.8 and 6.1.1.4'
N N 0.0061 0.0033 'International Tables Vol C Tables 4.2.6.8 and 6.1.1.4'
O O 0.0106 0.0060 'International Tables Vol C Tables 4.2.6.8 and 6.1.1.4'
S S 0.1246 0.1234 'International Tables Vol C Tables 4.2.6.8 and 6.1.1.4'

loop_
_geom_angle_atom_site_label_1
_geom_angle_atom_site_label_2
_geom_angle_atom_site_label_3
_geom_angle
O1 S1 O2 120.03(9)
O1 S1 N3 107.55(10)
O2 S1 N3 106.53(10)
O1 S1 C15 107.03(9)
O2 S1 C15 106.97(9)
N3 S1 C15 108.29(9)
C2 N1 N2 104.04(15)
F3 C1 F1 106.94(16)
F3 C1 F2 106.21(16)
F1 C1 F2 106.92(16)
F3 C1 C2 112.72(17)
F1 C1 C2 112.41(17)
F2 C1 C2 111.24(16)
N1 N2 C4 112.62(15)
N1 N2 C12 116.69(15)
C4 N2 C12 130.50(16)
N1 C2 C3 112.38(17)
N1 C2 C1 119.33(17)
C3 C2 C1 128.24(18)
S1 N3 H3A 114.6(17)
S1 N3 H4B 112.7(17)
H3A N3 H4B 117(2)
C4 C3 C2 105.54(18)
C4 C3 H3 126.6(14)
C2 C3 H3 127.8(14)
N2 C4 C3 105.43(17)
N2 C4 C5 126.09(17)
C3 C4 C5 128.44(18)
C6 C5 C10 117.66(18)
C6 C5 C4 124.55(18)
C10 C5 C4 117.78(17)
C7 C6 C5 120.90(19)
C7 C6 H6 117.3(14)
C5 C6 H6 121.8(14)
C8 C7 C6 121.50(19)
C8 C7 H7 119.1(13)
C6 C7 H7 119.4(13)
C7 C8 C9 117.54(18)
C7 C8 C11 120.52(18)
C9 C8 C11 121.93(18)
C10 C9 C8 121.59(19)
C10 C9 H9 119.6(13)
C8 C9 H9 118.8(13)
C9 C10 C5 120.79(19)
C9 C10 H10 119.0(13)
C5 C10 H10 120.1(13)
C8 C11 H11A 109.5
C8 C11 H11B 109.5
H11A C11 H11B 109.5
C8 C11 H11C 109.5
H11A C11 H11C 109.5
H11B C11 H11C 109.5
C17 C12 C13 122.04(18)
C17 C12 N2 119.72(17)
C13 C12 N2 118.23(17)
C14 C13 C12 119.41(18)
C14 C13 H13 121.8(14)
C12 C13 H13 118.7(13)
C13 C14 C15 118.81(18)
C13 C14 H14 119.4(13)
C15 C14 H14 121.8(13)
C16 C15 C14 121.63(18)
C16 C15 S1 119.92(15)
C14 C15 S1 118.45(15)
C12 C17 C16 118.62(19)
C12 C17 H17 118.4(14)
C16 C17 H17 123.0(14)
C15 C16 C17 119.47(18)
C15 C16 H16 118.6(14)
C17 C16 H16 121.9(14)

loop_
_geom_bond_atom_site_label_1
_geom_bond_atom_site_label_2
_geom_bond_distance
S1 O1 1.4315(15)
S1 O2 1.4374(14)
S1 N3 1.6023(18)
S1 C15 1.7774(19)
F1 C1 1.337(2)
N1 C2 1.332(2)
N1 N2 1.360(2)
C1 F3 1.334(2)
C1 F2 1.344(2)
C1 C2 1.486(3)
N2 C4 1.370(2)
N2 C12 1.441(2)
C2 C3 1.391(3)
N3 H3A 0.85(3)
N3 H4B 0.90(3)
C3 C4 1.385(3)
C3 H3 0.95(2)
C4 C5 1.474(3)
C5 C6 1.390(3)
C5 C10 1.407(3)
C6 C7 1.390(3)
C6 H6 0.94(2)
C7 C8 1.390(3)
C7 H7 0.98(2)
C8 C9 1.392(3)
C8 C11 1.506(3)
C9 C10 1.381(3)
C9 H9 0.98(2)
C10 H10 1.01(2)
C11 H11A 0.9800
C11 H11B 0.9800
C11 H11C 0.9800
C12 C17 1.385(3)
C12 C13 1.385(3)
C13 C14 1.385(3)
C13 H13 0.95(2)
C14 C15 1.391(3)
C14 H14 0.96(2)
C15 C16 1.388(3)
C17 C16 1.390(3)
C17 H17 0.95(2)
C16 H16 0.94(2)

loop_
_geom_hbond_atom_site_label_D
_geom_hbond_atom_site_label_H
_geom_hbond_atom_site_label_A
_geom_hbond_distance_DH
_geom_hbond_distance_HA
_geom_hbond_distance_DA
_geom_hbond_angle_DHA
_geom_hbond_site_symmetry_A
N3 H3A O2 0.85(3) 2.09(3) 2.922(2) 166(2) 1_455
C3 H3 F2 0.95(2) 2.59(2) 3.516(2) 165.2(19) 2_567
N3 H4B N1 0.90(3) 2.19(3) 3.038(2) 159(2) 2_666
C14 H14 O1 0.96(2) 2.56(2) 3.255(3) 129.0(17) 2_656

loop_
_geom_torsion_atom_site_label_1
_geom_torsion_atom_site_label_2
_geom_torsion_atom_site_label_3
_geom_torsion_atom_site_label_4
_geom_torsion
C2 N1 N2 C4 0.1(2)
C2 N1 N2 C12 175.68(16)
N2 N1 C2 C3 0.1(2)
N2 N1 C2 C1 177.71(17)
F3 C1 C2 N1 -89.4(2)
F1 C1 C2 N1 31.6(3)
F2 C1 C2 N1 151.46(18)
F3 C1 C2 C3 87.8(3)
F1 C1 C2 C3 -151.2(2)
F2 C1 C2 C3 -31.3(3)
N1 C2 C3 C4 -0.2(2)
C1 C2 C3 C4 -177.59(19)
N1 N2 C4 C3 -0.2(2)
C12 N2 C4 C3 -175.05(19)
N1 N2 C4 C5 -178.17(18)
C12 N2 C4 C5 7.0(3)
C2 C3 C4 N2 0.3(2)
C2 C3 C4 C5 178.14(19)
N2 C4 C5 C6 -19.1(3)
C3 C4 C5 C6 163.4(2)
N2 C4 C5 C10 161.11(19)
C3 C4 C5 C10 -16.4(3)
C10 C5 C6 C7 -0.8(3)
C4 C5 C6 C7 179.35(19)
C5 C6 C7 C8 0.3(3)
C6 C7 C8 C9 0.8(3)
C6 C7 C8 C11 -178.49(19)
C7 C8 C9 C10 -1.4(3)
C11 C8 C9 C10 177.96(19)
C8 C9 C10 C5 0.8(3)
C6 C5 C10 C9 0.3(3)
C4 C5 C10 C9 -179.84(18)
N1 N2 C12 C17 92.0(2)
C4 N2 C12 C17 -93.3(3)
N1 N2 C12 C13 -87.0(2)
C4 N2 C12 C13 87.6(3)
C17 C12 C13 C14 1.5(3)
N2 C12 C13 C14 -179.47(17)
C12 C13 C14 C15 -0.7(3)
C13 C14 C15 C16 -0.3(3)
C13 C14 C15 S1 179.55(15)
O1 S1 C15 C16 147.79(16)
O2 S1 C15 C16 17.94(19)
N3 S1 C15 C16 -96.53(18)
O1 S1 C15 C14 -32.03(18)
O2 S1 C15 C14 -161.88(15)
N3 S1 C15 C14 83.65(17)
C13 C12 C17 C16 -1.3(3)
N2 C12 C17 C16 179.72(18)
C14 C15 C16 C17 0.5(3)
S1 C15 C16 C17 -179.31(16)
C12 C17 C16 C15 0.3(3)
